data_4101214
_journal_name_full 'Journal of the American Chemical Society'
_journal_paper_doi 10.1021/ja057704z
_journal_year 2006
_chemical_formula_sum 'C33 H47 Cl N2 O0.25 Pd'
_chemical_formula_weight 617.58
_space_group_IT_number 14
_symmetry_cell_setting monoclinic
_symmetry_space_group_name_Hall '-P 2yn'
_symmetry_space_group_name_H-M 'P 1 21/n 1'
_cell_angle_alpha 90.00
_cell_angle_beta 98.5840(10)
_cell_angle_gamma 90.00
_cell_formula_units_Z 8
_cell_length_a 21.2965(10)
_cell_length_b 14.2551(6)
_cell_length_c 22.5420(10)
_cell_measurement_temperature 150(2)
_cell_volume 6766.7(5)
_diffrn_ambient_temperature 150(2)
_exptl_crystal_density_diffrn 1.212
_cod_depositor_comments
;
The following automatic conversions were performed:
'_symmetry_cell_setting' value 'Monoclinic' changed to 'monoclinic'
according to '/home/saulius/struct/CIF-dictionaries/cif_core.dic'
dictionary named 'cif_core.dic' version 2.4.1 from 2010-06-29.

Automatic conversion script
Id: cif_fix_enum 1527 2010-12-29 10:47:43Z saulius 
;
_cod_original_sg_symbol_H-M 'P 21/n'
_cod_database_code 4101214

loop_
_symmetry_equiv_pos_as_xyz
'x, y, z'
'-x+1/2, y+1/2, -z+1/2'
'-x, -y, -z'
'x-1/2, -y-1/2, z-1/2'

loop_
_atom_site_label
_atom_site_type_symbol
_atom_site_fract_x
_atom_site_fract_y
_atom_site_fract_z
_atom_site_U_iso_or_equiv
_atom_site_adp_type
_atom_site_occupancy
_atom_site_symmetry_multiplicity
_atom_site_calc_flag
_atom_site_refinement_flags
_atom_site_disorder_assembly
_atom_site_disorder_group
Pd1 Pd 0.881923(14) 0.03255(2) 0.361278(14) 0.02505(10) Uani 1 1 d U . .
Cl1 Cl 0.83620(5) 0.14211(8) 0.28848(5) 0.0413(3) Uani 1 1 d U . .
N1 N 0.76933(14) -0.0925(2) 0.37430(14) 0.0223(7) Uani 1 1 d U . .
C1 C 0.76555(19) -0.0536(3) 0.43275(17) 0.0258(9) Uani 1 1 d U . .
Pd2 Pd 0.625456(15) 0.07347(2) 0.629789(14) 0.02794(10) Uani 1 1 d U . .
N2 N 0.80123(14) -0.1212(2) 0.29057(14) 0.0229(7) Uani 1 1 d U . .
Cl2 Cl 0.70252(5) -0.03082(8) 0.68026(5) 0.0344(3) Uani 1 1 d U . .
C2 C 0.73849(19) 0.0352(3) 0.43599(18) 0.0283(9) Uani 1 1 d U . .
C3 C 0.7381(2) 0.0719(4) 0.4929(2) 0.0402(11) Uani 1 1 d U . .
H3 H 0.722(2) 0.131(4) 0.498(2) 0.043(14) Uiso 1 1 d . . .
C4 C 0.7623(2) 0.0231(4) 0.5437(2) 0.0451(12) Uani 1 1 d U . .
H4 H 0.758(2) 0.049(4) 0.581(2) 0.053(15) Uiso 1 1 d . . .
C5 C 0.7859(2) -0.0657(4) 0.5391(2) 0.0421(11) Uani 1 1 d U . .
H5 H 0.800(2) -0.102(4) 0.576(2) 0.058(15) Uiso 1 1 d . . .
C6 C 0.7886(2) -0.1066(3) 0.48347(19) 0.0335(10) Uani 1 1 d U . .
C7 C 0.7065(2) 0.0864(3) 0.3810(2) 0.0350(10) Uani 1 1 d U . .
H7 H 0.7233(17) 0.063(3) 0.3496(17) 0.015(10) Uiso 1 1 d . . .
C8 C 0.6356(2) 0.0642(5) 0.3723(2) 0.0602(16) Uani 1 1 d U . .
H8A H 0.6294 -0.0037 0.3680 0.090 Uiso 1 1 calc R . .
H8B H 0.6145 0.0958 0.3361 0.090 Uiso 1 1 calc R . .
H8C H 0.6174 0.0863 0.4072 0.090 Uiso 1 1 calc R . .
C9 C 0.7175(3) 0.1917(3) 0.3836(3) 0.0564(14) Uani 1 1 d U . .
H9A H 0.6946 0.2193 0.4140 0.085 Uiso 1 1 calc R . .
H9B H 0.7019 0.2194 0.3443 0.085 Uiso 1 1 calc R . .
H9C H 0.7630 0.2044 0.3941 0.085 Uiso 1 1 calc R . .
C10 C 0.8127(3) -0.2061(4) 0.4798(2) 0.0465(12) Uani 1 1 d U . .
H10 H 0.820(2) -0.216(3) 0.443(2) 0.034(12) Uiso 1 1 d . . .
C11 C 0.8767(3) -0.2219(4) 0.5199(3) 0.0619(16) Uani 1 1 d U . .
H11A H 0.9079 -0.1769 0.5091 0.093 Uiso 1 1 calc R . .
H11B H 0.8915 -0.2859 0.5141 0.093 Uiso 1 1 calc R . .
H11C H 0.8715 -0.2131 0.5620 0.093 Uiso 1 1 calc R . .
C12 C 0.7640(3) -0.2756(4) 0.4961(3) 0.0593(15) Uani 1 1 d U . .
H12A H 0.7565 -0.2640 0.5373 0.089 Uiso 1 1 calc R . .
H12B H 0.7799 -0.3396 0.4930 0.089 Uiso 1 1 calc R . .
H12C H 0.7241 -0.2680 0.4686 0.089 Uiso 1 1 calc R . .
C13 C 0.81436(18) -0.0674(3) 0.34063(17) 0.0217(8) Uani 1 1 d U . .
C14 C 0.7297(2) -0.1605(3) 0.34578(18) 0.0262(9) Uani 1 1 d U . .
H14 H 0.6982(16) -0.184(2) 0.3621(14) 0.003(8) Uiso 1 1 d . . .
C15 C 0.74922(19) -0.1793(3) 0.29340(19) 0.0266(9) Uani 1 1 d U . .
H15 H 0.7355(17) -0.222(3) 0.2655(17) 0.017(10) Uiso 1 1 d . . .
C16 C 0.84086(18) -0.1256(3) 0.24362(18) 0.0249(9) Uani 1 1 d U . .
C17 C 0.8233(2) -0.0759(3) 0.19040(18) 0.0296(9) Uani 1 1 d U . .
C18 C 0.8634(2) -0.0836(3) 0.1473(2) 0.0394(11) Uani 1 1 d U . .
H18 H 0.852(2) -0.050(4) 0.113(2) 0.052(15) Uiso 1 1 d . . .
C19 C 0.9172(3) -0.1370(4) 0.1565(2) 0.0482(12) Uani 1 1 d U . .
H19 H 0.944(3) -0.144(4) 0.129(2) 0.062(17) Uiso 1 1 d . . .
C20 C 0.9330(2) -0.1868(4) 0.2086(2) 0.0441(12) Uani 1 1 d U . .
H20 H 0.970(2) -0.225(4) 0.216(2) 0.051(15) Uiso 1 1 d . . .
C21 C 0.8952(2) -0.1824(3) 0.2542(2) 0.0324(9) Uani 1 1 d U . .
C22 C 0.7620(2) -0.0212(3) 0.1783(2) 0.0347(10) Uani 1 1 d U . .
H22 H 0.7510(19) -0.002(3) 0.2137(19) 0.028(11) Uiso 1 1 d . . .
C23 C 0.7086(2) -0.0832(4) 0.1470(2) 0.0459(12) Uani 1 1 d U . .
H23A H 0.7182 -0.1016 0.1074 0.069 Uiso 1 1 calc R . .
H23B H 0.6685 -0.0482 0.1422 0.069 Uiso 1 1 calc R . .
H23C H 0.7047 -0.1394 0.1712 0.069 Uiso 1 1 calc R . .
C24 C 0.7676(3) 0.0682(4) 0.1417(2) 0.0509(13) Uani 1 1 d U . .
H24A H 0.8030 0.1062 0.1613 0.076 Uiso 1 1 calc R . .
H24B H 0.7280 0.1042 0.1390 0.076 Uiso 1 1 calc R . .
H24C H 0.7752 0.0512 0.1012 0.076 Uiso 1 1 calc R . .
C25 C 0.9103(2) -0.2403(3) 0.3106(2) 0.0415(11) Uani 1 1 d U . .
H25 H 0.8879(19) -0.220(3) 0.3421(18) 0.023(11) Uiso 1 1 d . . .
C26 C 0.9812(3) -0.2347(5) 0.3370(3) 0.0700(17) Uani 1 1 d U . .
H26A H 0.9883 -0.2662 0.3760 0.105 Uiso 1 1 calc R . .
H26B H 0.9940 -0.1687 0.3420 0.105 Uiso 1 1 calc R . .
H26C H 1.0065 -0.2654 0.3097 0.105 Uiso 1 1 calc R . .
C27 C 0.8905(3) -0.3420(4) 0.2979(2) 0.0576(14) Uani 1 1 d U . .
H27A H 0.8458 -0.3441 0.2796 0.086 Uiso 1 1 calc R . .
H27B H 0.8960 -0.3774 0.3356 0.086 Uiso 1 1 calc R . .
H27C H 0.9169 -0.3698 0.2705 0.086 Uiso 1 1 calc R . .
C28 C 0.9395(3) -0.0287(5) 0.4345(3) 0.0519(15) Uani 1 1 d U . .
H28A H 0.952(2) -0.080(3) 0.4254(18) 0.021(12) Uiso 1 1 d . . .
H28B H 0.915(3) -0.014(4) 0.467(3) 0.064(18) Uiso 1 1 d . . .
C29 C 0.9756(2) 0.0431(4) 0.4104(2) 0.0486(12) Uani 1 1 d U . .
H29 H 1.0149(16) 0.048(2) 0.3767(15) 0.014(9) Uiso 1 1 d . . .
C30 C 0.9545(2) 0.1337(3) 0.4073(2) 0.0402(11) Uani 1 1 d U . .
C31 C 0.9807(3) 0.2086(4) 0.3735(3) 0.0689(18) Uani 1 1 d U . .
H31A H 1.0075 0.2499 0.4013 0.103 Uiso 1 1 calc R . .
H31B H 0.9459 0.2450 0.3513 0.103 Uiso 1 1 calc R . .
H31C H 1.0062 0.1808 0.3452 0.103 Uiso 1 1 calc R . .
C32 C 0.9160(3) 0.1718(5) 0.4536(3) 0.0733(17) Uani 1 1 d U . .
H32A H 0.8984 0.1195 0.4740 0.110 Uiso 1 1 calc R . .
H32B H 0.8813 0.2109 0.4336 0.110 Uiso 1 1 calc R . .
H32C H 0.9435 0.2097 0.4831 0.110 Uiso 1 1 calc R . .
N51 N 0.61356(15) 0.2135(2) 0.72849(15) 0.0272(8) Uani 1 1 d U . .
C51 C 0.55300(19) 0.1747(3) 0.73787(19) 0.0299(9) Uani 1 1 d U . .
N52 N 0.69986(15) 0.2411(2) 0.69377(16) 0.0294(8) Uani 1 1 d U . .
C52 C 0.4977(2) 0.2223(3) 0.7132(2) 0.0375(10) Uani 1 1 d U . .
C53 C 0.4405(2) 0.1850(4) 0.7246(2) 0.0482(12) Uani 1 1 d U . .
H53 H 0.401(2) 0.218(3) 0.710(2) 0.044(13) Uiso 1 1 d . . .
C54 C 0.4387(3) 0.1042(4) 0.7574(3) 0.0552(14) Uani 1 1 d U . .
H54 H 0.403(3) 0.081(4) 0.767(2) 0.058(16) Uiso 1 1 d . . .
C55 C 0.4938(3) 0.0596(4) 0.7803(3) 0.0485(13) Uani 1 1 d U . .
H55 H 0.493(2) 0.012(4) 0.802(2) 0.047(16) Uiso 1 1 d . . .
C56 C 0.5532(2) 0.0934(3) 0.77211(19) 0.0341(10) Uani 1 1 d U . .
C57 C 0.4989(2) 0.3120(4) 0.6771(3) 0.0556(13) Uani 1 1 d U . .
H57 H 0.537(2) 0.315(3) 0.6621(19) 0.034(12) Uiso 1 1 d . . .
C58 C 0.4455(3) 0.3165(5) 0.6229(3) 0.082(2) Uani 1 1 d U . .
H58A H 0.4461 0.2591 0.5990 0.122 Uiso 1 1 calc R . .
H58B H 0.4522 0.3710 0.5980 0.122 Uiso 1 1 calc R . .
H58C H 0.4044 0.3222 0.6370 0.122 Uiso 1 1 calc R . .
C59 C 0.4951(3) 0.3995(4) 0.7165(3) 0.0703(17) Uani 1 1 d U . .
H59A H 0.4547 0.3993 0.7323 0.105 Uiso 1 1 calc R . .
H59B H 0.4978 0.4560 0.6923 0.105 Uiso 1 1 calc R . .
H59C H 0.5303 0.3987 0.7498 0.105 Uiso 1 1 calc R . .
C60 C 0.6138(3) 0.0465(3) 0.8000(2) 0.0390(11) Uani 1 1 d U . .
H60 H 0.644(2) 0.056(3) 0.7785(18) 0.024(11) Uiso 1 1 d . . .
C61 C 0.6086(3) -0.0601(4) 0.8045(2) 0.0570(14) Uani 1 1 d U . .
H61A H 0.5803 -0.0761 0.8335 0.086 Uiso 1 1 calc R . .
H61B H 0.6508 -0.0867 0.8179 0.086 Uiso 1 1 calc R . .
H61C H 0.5915 -0.0859 0.7651 0.086 Uiso 1 1 calc R . .
C62 C 0.6367(3) 0.0889(4) 0.8617(2) 0.0646(16) Uani 1 1 d U . .
H62A H 0.6452 0.1559 0.8573 0.097 Uiso 1 1 calc R . .
H62B H 0.6757 0.0572 0.8799 0.097 Uiso 1 1 calc R . .
H62C H 0.6038 0.0808 0.8874 0.097 Uiso 1 1 calc R . .
C63 C 0.64819(19) 0.1839(3) 0.68600(18) 0.0264(9) Uani 1 1 d U . .
C64 C 0.6443(2) 0.2862(3) 0.7619(2) 0.0346(10) Uani 1 1 d U . .
H64 H 0.6287(18) 0.313(3) 0.7914(18) 0.020(11) Uiso 1 1 d . . .
C65 C 0.6976(2) 0.3036(3) 0.7402(2) 0.0350(10) Uani 1 1 d U . .
H65 H 0.7272(19) 0.351(3) 0.7503(18) 0.027(11) Uiso 1 1 d . . .
C66 C 0.7476(2) 0.2433(3) 0.6544(2) 0.0363(10) Uani 1 1 d U . .
C67 C 0.7347(2) 0.2965(3) 0.6020(2) 0.0454(11) Uani 1 1 d U . .
C68 C 0.7818(3) 0.3019(5) 0.5652(3) 0.0613(15) Uani 1 1 d U . .
H68 H 0.774(3) 0.341(5) 0.527(3) 0.11(3) Uiso 1 1 d . . .
C69 C 0.8380(3) 0.2559(5) 0.5801(3) 0.0668(16) Uani 1 1 d U . .
H69 H 0.872(3) 0.259(4) 0.554(3) 0.09(2) Uiso 1 1 d . . .
C70 C 0.8501(3) 0.2050(4) 0.6314(4) 0.0594(14) Uani 1 1 d U . .
H70 H 0.881(2) 0.175(3) 0.647(2) 0.040(15) Uiso 1 1 d . . .
C71 C 0.8049(2) 0.1967(3) 0.6716(3) 0.0447(11) Uani 1 1 d U . .
C72 C 0.6735(3) 0.3503(4) 0.5857(3) 0.0551(13) Uani 1 1 d U . .
H72 H 0.644(2) 0.328(3) 0.611(2) 0.045(14) Uiso 1 1 d . . .
C73 C 0.6857(4) 0.4561(5) 0.5973(4) 0.103(2) Uani 1 1 d U . .
H73A H 0.7061 0.4655 0.6388 0.154 Uiso 1 1 calc R . .
H73B H 0.6452 0.4900 0.5906 0.154 Uiso 1 1 calc R . .
H73C H 0.7135 0.4799 0.5698 0.154 Uiso 1 1 calc R . .
C74 C 0.6421(4) 0.3317(6) 0.5217(3) 0.090(2) Uani 1 1 d U . .
H74A H 0.6697 0.3547 0.4937 0.134 Uiso 1 1 calc R . .
H74B H 0.6012 0.3643 0.5142 0.134 Uiso 1 1 calc R . .
H74C H 0.6353 0.2641 0.5159 0.134 Uiso 1 1 calc R . .
C75 C 0.8196(2) 0.1442(4) 0.7298(3) 0.0530(13) Uani 1 1 d U . .
H75 H 0.784(2) 0.128(4) 0.744(2) 0.054(15) Uiso 1 1 d . . .
C76 C 0.8590(3) 0.0548(4) 0.7256(4) 0.078(2) Uani 1 1 d U . .
H76A H 0.8377 0.0147 0.6935 0.117 Uiso 1 1 calc R . .
H76B H 0.8631 0.0210 0.7638 0.117 Uiso 1 1 calc R . .
H76C H 0.9012 0.0718 0.7169 0.117 Uiso 1 1 calc R . .
C77 C 0.8539(3) 0.2074(4) 0.7799(3) 0.0622(15) Uani 1 1 d U . .
H77A H 0.8953 0.2262 0.7698 0.093 Uiso 1 1 calc R . .
H77B H 0.8601 0.1729 0.8179 0.093 Uiso 1 1 calc R . .
H77C H 0.8282 0.2635 0.7839 0.093 Uiso 1 1 calc R . .
C78 C 0.5436(3) 0.1245(4) 0.5750(3) 0.0496(13) Uani 1 1 d U . .
H78A H 0.5485(18) 0.188(3) 0.5588(18) 0.024(11) Uiso 1 1 d . . .
H78B H 0.515(2) 0.109(3) 0.599(2) 0.037(14) Uiso 1 1 d . . .
C79 C 0.5676(2) 0.0479(4) 0.5455(2) 0.0452(11) Uani 1 1 d U . .
H79 H 0.591(2) 0.062(3) 0.513(2) 0.037(13) Uiso 1 1 d . . .
C80 C 0.5764(2) -0.0408(4) 0.5699(2) 0.0428(11) Uani 1 1 d U . .
C81 C 0.6148(2) -0.1118(4) 0.5423(3) 0.0563(15) Uani 1 1 d U . .
H81A H 0.5865 -0.1592 0.5212 0.085 Uiso 1 1 calc R . .
H81B H 0.6447 -0.1422 0.5739 0.085 Uiso 1 1 calc R . .
H81C H 0.6385 -0.0807 0.5139 0.085 Uiso 1 1 calc R . .
C82 C 0.5350(2) -0.0824(4) 0.6124(2) 0.0525(13) Uani 1 1 d U . .
H82A H 0.5117 -0.0321 0.6292 0.079 Uiso 1 1 calc R . .
H82B H 0.5618 -0.1153 0.6450 0.079 Uiso 1 1 calc R . .
H82C H 0.5049 -0.1267 0.5905 0.079 Uiso 1 1 calc R . .
C201 C 0.9182(10) -0.4779(15) 0.4584(9) 0.146(5) Uani 0.50 1 d PDU . .
H20A H 0.8969 -0.4237 0.4743 0.176 Uiso 0.50 1 calc PR . .
H20B H 0.8964 -0.4913 0.4174 0.176 Uiso 0.50 1 calc PR . .
C202 C 0.9866(10) -0.4546(18) 0.4565(8) 0.141(5) Uani 0.50 1 d PDU . .
H20C H 0.9967 -0.3909 0.4727 0.170 Uiso 0.50 1 calc PR . .
H20D H 0.9958 -0.4570 0.4147 0.170 Uiso 0.50 1 calc PR . .
C203 C 1.0265(11) -0.5298(17) 0.4959(10) 0.149(5) Uani 0.50 1 d PDU . .
H20E H 1.0457 -0.5764 0.4714 0.179 Uiso 0.50 1 calc PR . .
H20F H 1.0599 -0.5012 0.5257 0.179 Uiso 0.50 1 calc PR . .
C204 C 0.9731(11) -0.5707(17) 0.5245(9) 0.143(5) Uani 0.50 1 d PDU . .
H20G H 0.9790 -0.6394 0.5281 0.171 Uiso 0.50 1 calc PR . .
H20H H 0.9754 -0.5449 0.5656 0.171 Uiso 0.50 1 calc PR . .
O205 O 0.9145(8) -0.5526(11) 0.4935(6) 0.150(4) Uani 0.50 1 d PDU . .

loop_
_atom_site_aniso_label
_atom_site_aniso_U_11
_atom_site_aniso_U_22
_atom_site_aniso_U_33
_atom_site_aniso_U_23
_atom_site_aniso_U_13
_atom_site_aniso_U_12
Pd1 0.02270(18) 0.02442(18) 0.02626(18) 0.00112(14) -0.00209(13) -0.00422(13)
Cl1 0.0382(6) 0.0319(6) 0.0490(7) 0.0141(5) -0.0089(5) -0.0043(5)
N1 0.0208(17) 0.0227(18) 0.0225(16) 0.0000(14) 0.0006(13) -0.0002(14)
C1 0.025(2) 0.030(2) 0.0230(19) -0.0011(16) 0.0054(17) -0.0045(17)
Pd2 0.02499(18) 0.02894(19) 0.02944(19) -0.00462(14) 0.00258(14) 0.00087(14)
N2 0.0195(17) 0.0273(18) 0.0219(17) -0.0026(14) 0.0029(13) 0.0011(14)
Cl2 0.0356(6) 0.0317(6) 0.0348(6) 0.0012(5) 0.0016(5) 0.0035(5)
C2 0.024(2) 0.031(2) 0.032(2) -0.0017(18) 0.0123(17) -0.0055(17)
C3 0.045(3) 0.038(3) 0.040(2) -0.010(2) 0.015(2) -0.007(2)
C4 0.049(3) 0.058(3) 0.031(2) -0.015(2) 0.015(2) -0.013(2)
C5 0.046(3) 0.056(3) 0.023(2) 0.004(2) 0.003(2) -0.005(2)
C6 0.034(2) 0.036(2) 0.030(2) 0.0038(18) 0.0032(19) -0.0015(19)
C7 0.036(2) 0.034(2) 0.039(2) 0.003(2) 0.016(2) 0.007(2)
C8 0.036(3) 0.088(4) 0.054(3) 0.026(3) 0.000(2) -0.002(3)
C9 0.073(4) 0.032(3) 0.067(4) 0.009(3) 0.019(3) 0.011(3)
C10 0.061(3) 0.048(3) 0.030(3) 0.012(2) 0.003(2) 0.010(2)
C11 0.056(3) 0.054(4) 0.074(4) 0.031(3) 0.005(3) 0.011(3)
C12 0.067(4) 0.044(3) 0.061(4) 0.003(3) -0.010(3) -0.002(3)
C13 0.024(2) 0.0165(19) 0.025(2) 0.0021(16) 0.0040(16) 0.0033(15)
C14 0.020(2) 0.032(2) 0.026(2) 0.0026(18) 0.0030(18) -0.0049(18)
C15 0.026(2) 0.024(2) 0.029(2) -0.0076(19) 0.0000(18) -0.0081(18)
C16 0.025(2) 0.022(2) 0.028(2) -0.0101(17) 0.0067(16) -0.0059(16)
C17 0.039(2) 0.020(2) 0.030(2) -0.0044(17) 0.0072(18) -0.0065(18)
C18 0.057(3) 0.031(3) 0.033(3) -0.004(2) 0.016(2) -0.006(2)
C19 0.052(3) 0.048(3) 0.052(3) -0.012(2) 0.030(3) -0.009(2)
C20 0.030(3) 0.045(3) 0.061(3) -0.012(2) 0.016(2) 0.001(2)
C21 0.026(2) 0.031(2) 0.040(2) -0.0087(19) 0.0041(18) -0.0032(18)
C22 0.051(3) 0.026(2) 0.027(2) 0.0014(19) 0.008(2) 0.003(2)
C23 0.042(3) 0.047(3) 0.046(3) -0.002(2) -0.002(2) 0.006(2)
C24 0.069(4) 0.043(3) 0.040(3) 0.013(2) 0.004(3) -0.001(3)
C25 0.036(3) 0.043(3) 0.044(3) -0.003(2) 0.003(2) 0.013(2)
C26 0.042(3) 0.089(5) 0.074(4) -0.001(4) -0.010(3) 0.020(3)
C27 0.070(4) 0.046(3) 0.056(3) 0.010(3) 0.009(3) 0.012(3)
C28 0.049(3) 0.045(3) 0.052(4) 0.013(3) -0.021(3) -0.008(3)
C29 0.040(3) 0.058(3) 0.041(3) 0.006(2) -0.015(2) -0.010(2)
C30 0.032(2) 0.039(2) 0.043(3) 0.005(2) -0.0159(19) -0.0152(19)
C31 0.068(4) 0.070(4) 0.059(3) 0.020(3) -0.023(3) -0.042(3)
C32 0.063(4) 0.083(5) 0.070(4) -0.025(3) -0.002(3) -0.015(3)
N51 0.0211(17) 0.0273(19) 0.0339(19) -0.0042(15) 0.0062(15) -0.0019(14)
C51 0.024(2) 0.036(2) 0.032(2) -0.0114(18) 0.0116(17) -0.0059(17)
N52 0.0225(17) 0.0260(19) 0.041(2) -0.0053(16) 0.0092(15) -0.0019(15)
C52 0.027(2) 0.046(3) 0.040(2) -0.010(2) 0.0079(19) -0.0018(19)
C53 0.025(2) 0.066(3) 0.056(3) -0.024(2) 0.011(2) -0.005(2)
C54 0.038(3) 0.062(3) 0.072(4) -0.030(3) 0.028(3) -0.025(3)
C55 0.050(3) 0.038(3) 0.065(3) -0.017(3) 0.028(3) -0.021(2)
C56 0.040(2) 0.031(2) 0.035(2) -0.0156(18) 0.0188(19) -0.0095(19)
C57 0.029(3) 0.079(4) 0.062(3) 0.016(3) 0.013(2) 0.016(3)
C58 0.059(4) 0.109(5) 0.073(4) 0.009(4) -0.003(3) 0.047(4)
C59 0.052(3) 0.053(3) 0.104(5) 0.017(3) 0.007(3) -0.001(3)
C60 0.051(3) 0.031(2) 0.039(3) -0.002(2) 0.019(2) -0.002(2)
C61 0.080(4) 0.038(3) 0.057(3) 0.003(3) 0.025(3) -0.003(3)
C62 0.074(4) 0.062(4) 0.053(3) -0.010(3) -0.003(3) 0.011(3)
C63 0.026(2) 0.022(2) 0.033(2) 0.0005(17) 0.0111(17) 0.0031(17)
C64 0.027(2) 0.033(3) 0.044(3) -0.015(2) 0.009(2) -0.0020(19)
C65 0.030(2) 0.025(2) 0.050(3) -0.013(2) 0.008(2) -0.009(2)
C66 0.030(2) 0.029(2) 0.054(3) -0.016(2) 0.0203(19) -0.0089(18)
C67 0.051(3) 0.040(3) 0.051(3) -0.012(2) 0.024(2) -0.017(2)
C68 0.066(3) 0.066(4) 0.059(3) -0.022(3) 0.031(3) -0.028(3)
C69 0.064(3) 0.064(4) 0.084(4) -0.034(3) 0.049(3) -0.030(3)
C70 0.034(3) 0.046(3) 0.103(4) -0.035(3) 0.029(3) -0.012(3)
C71 0.027(2) 0.029(2) 0.081(3) -0.018(2) 0.018(2) -0.0103(19)
C72 0.066(3) 0.051(3) 0.050(3) 0.009(3) 0.015(3) 0.001(3)
C73 0.099(6) 0.062(4) 0.147(7) 0.001(4) 0.018(5) 0.010(4)
C74 0.102(5) 0.122(6) 0.044(3) 0.015(4) 0.008(3) 0.016(5)
C75 0.026(3) 0.032(3) 0.103(4) -0.006(2) 0.016(3) -0.002(2)
C76 0.035(3) 0.041(3) 0.157(7) -0.015(4) 0.010(4) 0.004(2)
C77 0.054(3) 0.043(3) 0.086(4) 0.005(3) -0.001(3) 0.002(3)
C78 0.038(3) 0.058(3) 0.049(3) 0.001(3) -0.006(2) 0.011(3)
C79 0.035(3) 0.063(3) 0.035(3) -0.009(2) -0.004(2) 0.004(2)
C80 0.031(2) 0.054(3) 0.041(3) -0.017(2) -0.0047(19) -0.003(2)
C81 0.045(3) 0.059(3) 0.064(3) -0.035(3) 0.003(3) -0.004(3)
C82 0.036(3) 0.053(3) 0.067(3) -0.019(3) 0.004(2) -0.011(2)
C201 0.155(10) 0.149(11) 0.109(10) -0.007(8) -0.065(9) 0.019(10)
C202 0.161(11) 0.183(12) 0.077(9) 0.034(9) 0.008(10) 0.063(10)
C203 0.162(10) 0.169(12) 0.112(10) 0.017(10) 0.007(9) 0.072(10)
C204 0.171(11) 0.129(11) 0.113(11) 0.007(8) -0.027(8) 0.013(11)
O205 0.166(10) 0.142(10) 0.121(9) -0.012(7) -0.047(7) -0.015(8)

loop_
_geom_bond_atom_site_label_1
_geom_bond_atom_site_label_2
_geom_bond_distance
_geom_bond_site_symmetry_2
_geom_bond_publ_flag
Pd1 C13 2.029(4) . ?
Pd1 C28 2.095(5) . ?
Pd1 C29 2.137(5) . ?
Pd1 C30 2.252(4) . ?
Pd1 Cl1 2.3672(11) . ?
N1 C13 1.357(5) . ?
N1 C14 1.379(5) . ?
N1 C1 1.443(5) . ?
C1 C2 1.397(6) . ?
C1 C6 1.397(6) . ?
Pd2 C63 2.034(4) . ?
Pd2 C78 2.110(5) . ?
Pd2 C79 2.136(5) . ?
Pd2 C80 2.268(5) . ?
Pd2 Cl2 2.3750(11) . ?
N2 C13 1.359(5) . ?
N2 C15 1.392(5) . ?
N2 C16 1.450(5) . ?
C2 C3 1.387(6) . ?
C2 C7 1.511(6) . ?
C3 C4 1.373(7) . ?
C4 C5 1.371(7) . ?
C5 C6 1.393(6) . ?
C6 C10 1.514(7) . ?
C7 C9 1.520(7) . ?
C7 C8 1.525(7) . ?
C10 C12 1.519(7) . ?
C10 C11 1.535(7) . ?
C14 C15 1.337(6) . ?
C16 C17 1.395(6) . ?
C16 C21 1.404(6) . ?
C17 C18 1.391(6) . ?
C17 C22 1.511(6) . ?
C18 C19 1.366(7) . ?
C19 C20 1.370(8) . ?
C20 C21 1.398(7) . ?
C21 C25 1.509(7) . ?
C22 C23 1.527(7) . ?
C22 C24 1.532(6) . ?
C25 C27 1.525(7) . ?
C25 C26 1.540(7) . ?
C28 C29 1.435(8) . ?
C29 C30 1.365(7) . ?
C30 C31 1.470(7) . ?
C30 C32 1.521(8) . ?
N51 C63 1.360(5) . ?
N51 C64 1.386(6) . ?
N51 C51 1.448(5) . ?
C51 C56 1.393(6) . ?
C51 C52 1.401(6) . ?
N52 C63 1.360(5) . ?
N52 C65 1.379(6) . ?
N52 C66 1.448(5) . ?
C52 C53 1.388(7) . ?
C52 C57 1.518(7) . ?
C53 C54 1.371(8) . ?
C54 C55 1.367(8) . ?
C55 C56 1.391(7) . ?
C56 C60 1.505(7) . ?
C57 C59 1.539(8) . ?
C57 C58 1.541(8) . ?
C60 C62 1.527(7) . ?
C60 C61 1.528(7) . ?
C64 C65 1.326(6) . ?
C66 C71 1.392(7) . ?
C66 C67 1.395(7) . ?
C67 C68 1.396(7) . ?
C67 C72 1.510(8) . ?
C68 C69 1.363(9) . ?
C69 C70 1.357(10) . ?
C70 C71 1.421(8) . ?
C71 C75 1.504(8) . ?
C72 C74 1.521(8) . ?
C72 C73 1.546(9) . ?
C75 C76 1.535(7) . ?
C75 C77 1.541(8) . ?
C78 C79 1.413(7) . ?
C79 C80 1.380(7) . ?
C80 C81 1.496(7) . ?
C80 C82 1.514(7) . ?
C201 O205 1.336(18) . ?
C201 C202 1.50(2) . ?
C202 C203 1.56(2) . ?
C203 C204 1.51(2) . ?
C204 O205 1.362(18) . ?
